data_4335620
loop_
_publ_author_name
'Donghui Yang'
'Suzhi Li'
'Pengtao Ma'
'Jingping Wang'
'Jingyang Niu'

_publ_section_title
;
 Carboxylate-Functionalized Phosphomolybdates: Ligand-Directed
 Conformations
;
_journal_name_full 'Inorganic Chemistry'
_journal_page_first 8987
_journal_page_last 8992
_journal_paper_doi 10.1021/ic401176j
_journal_volume 52
_journal_year 2013
_chemical_formula_sum 'C18 H130 Mo24 N20 O125 P4'
_chemical_formula_weight 5053.84
_chemical_name_systematic
;
 ?
;
_space_group_IT_number 14
_symmetry_cell_setting monoclinic
_symmetry_space_group_name_Hall '-P 2yn'
_symmetry_space_group_name_H-M 'P 1 21/n 1'
_atom_sites_solution_hydrogens geom
_atom_sites_solution_primary direct
_atom_sites_solution_secondary difmap
_audit_creation_method SHELXL-97
_cell_angle_alpha 90.00
_cell_angle_beta 94.132(3)
_cell_angle_gamma 90.00
_cell_formula_units_Z 4
_cell_length_a 16.5531(19)
_cell_length_b 30.271(3)
_cell_length_c 30.990(4)
_cell_measurement_reflns_used 2264
_cell_measurement_temperature 296(2)
_cell_measurement_theta_max 16.21
_cell_measurement_theta_min 2.20
_cell_volume 15488(3)
_computing_cell_refinement 'Bruker SMART'
_computing_data_collection 'Bruker SMART'
_computing_data_reduction 'Bruker SAINT'
_computing_molecular_graphics 'Bruker SHELXTL'
_computing_publication_material 'Bruker SHELXTL'
_computing_structure_refinement 'SHELXL-97 (Sheldrick, 1997)'
_computing_structure_solution 'SHELXS-97 (Sheldrick, 1990)'
_diffrn_ambient_temperature 296(2)
_diffrn_measured_fraction_theta_full 0.997
_diffrn_measured_fraction_theta_max 0.997
_diffrn_measurement_device_type 'CCD area detector'
_diffrn_measurement_method 'phi and omega scans'
_diffrn_radiation_monochromator graphite
_diffrn_radiation_source 'fine-focus sealed tube'
_diffrn_radiation_type MoK\a
_diffrn_radiation_wavelength 0.71073
_diffrn_reflns_av_R_equivalents 0.0935
_diffrn_reflns_av_sigmaI/netI 0.1232
_diffrn_reflns_limit_h_max 18
_diffrn_reflns_limit_h_min -19
_diffrn_reflns_limit_k_max 34
_diffrn_reflns_limit_k_min -36
_diffrn_reflns_limit_l_max 36
_diffrn_reflns_limit_l_min -34
_diffrn_reflns_number 77492
_diffrn_reflns_theta_full 25.00
_diffrn_reflns_theta_max 25.00
_diffrn_reflns_theta_min 1.36
_exptl_absorpt_coefficient_mu 2.024
_exptl_absorpt_correction_T_max 0.6644
_exptl_absorpt_correction_T_min 0.4695
_exptl_absorpt_correction_type multi-scan
_exptl_absorpt_process_details SADABS
_exptl_crystal_colour colorless
_exptl_crystal_density_diffrn 2.167
_exptl_crystal_description block
_exptl_crystal_F_000 9776
_exptl_crystal_size_max 0.44
_exptl_crystal_size_mid 0.36
_exptl_crystal_size_min 0.22
_refine_diff_density_max 1.523
_refine_diff_density_min -1.427
_refine_diff_density_rms 0.264
_refine_ls_extinction_method none
_refine_ls_goodness_of_fit_ref 1.070
_refine_ls_hydrogen_treatment constr
_refine_ls_matrix_type full
_refine_ls_number_parameters 1837
_refine_ls_number_reflns 27181
_refine_ls_number_restraints 84
_refine_ls_restrained_S_all 1.070
_refine_ls_R_factor_all 0.1635
_refine_ls_R_factor_gt 0.1116
_refine_ls_shift/su_max 0.001
_refine_ls_shift/su_mean 0.000
_refine_ls_structure_factor_coef Fsqd
_refine_ls_weighting_details 'calc w=1/[\s^2^(Fo^2^)+(0.0716P)^2^+726.5637P] where P=(Fo^2^+2Fc^2^)/3'
_refine_ls_weighting_scheme calc
_refine_ls_wR_factor_gt 0.2662
_refine_ls_wR_factor_ref 0.2832
_reflns_number_gt 16775
_reflns_number_total 27181
_reflns_threshold_expression >2sigma(I)
_cod_data_source_file ic401176j_si_002_3.cif
_cod_data_source_block 3
_cod_database_code 4335620

loop_
_symmetry_equiv_pos_as_xyz
'x, y, z'
'-x+1/2, y+1/2, -z+1/2'
'-x, -y, -z'
'x-1/2, -y-1/2, z-1/2'

loop_
_atom_site_label
_atom_site_type_symbol
_atom_site_fract_x
_atom_site_fract_y
_atom_site_fract_z
_atom_site_U_iso_or_equiv
_atom_site_adp_type
_atom_site_occupancy
_atom_site_symmetry_multiplicity
_atom_site_calc_flag
_atom_site_refinement_flags
Mo1 Mo 0.94993(12) 0.69948(6) 0.18832(7) 0.0463(5) Uani 1 1 d .
Mo2 Mo 1.09924(11) 0.63841(7) 0.14967(6) 0.0442(5) Uani 1 1 d .
Mo3 Mo 1.24018(10) 0.57934(6) 0.22518(6) 0.0393(4) Uani 1 1 d .
Mo4 Mo 1.23039(11) 0.59120(7) 0.33275(7) 0.0440(5) Uani 1 1 d .
Mo5 Mo 1.07190(12) 0.66263(6) 0.37279(6) 0.0425(5) Uani 1 1 d .
Mo6 Mo 0.93372(12) 0.71187(6) 0.30414(7) 0.0459(5) Uani 1 1 d .
Mo7 Mo 0.85088(11) 0.51940(6) 0.47068(6) 0.0392(4) Uani 1 1 d .
Mo8 Mo 0.68012(11) 0.57332(6) 0.43493(7) 0.0440(5) Uani 1 1 d .
Mo9 Mo 0.51891(10) 0.51220(6) 0.37261(6) 0.0394(4) Uani 1 1 d .
Mo10 Mo 0.52675(10) 0.40148(6) 0.36528(6) 0.0388(4) Uani 1 1 d .
Mo11 Mo 0.69193(11) 0.34401(6) 0.42655(6) 0.0387(4) Uani 1 1 d .
Mo12 Mo 0.85526(11) 0.40133(6) 0.46753(6) 0.0379(4) Uani 1 1 d .
Mo13 Mo 0.50503(11) 0.54580(7) 0.16466(7) 0.0454(5) Uani 1 1 d .
Mo14 Mo 0.47209(11) 0.43588(7) 0.15976(7) 0.0466(5) Uani 1 1 d .
Mo15 Mo 0.59588(13) 0.36417(7) 0.09563(8) 0.0530(5) Uani 1 1 d .
Mo16 Mo 0.74927(13) 0.40815(7) 0.04413(7) 0.0527(5) Uani 1 1 d .
Mo17 Mo 0.78168(15) 0.52678(8) 0.04561(8) 0.0644(7) Uani 1 1 d .
Mo18 Mo 0.66287(13) 0.59304(7) 0.10280(7) 0.0523(5) Uani 1 1 d .
Mo19 Mo 1.11473(12) 0.28879(6) 0.35773(6) 0.0443(5) Uani 1 1 d .
Mo20 Mo 0.98384(11) 0.22830(6) 0.29369(7) 0.0415(5) Uani 1 1 d .
Mo21 Mo 0.96522(12) 0.24614(6) 0.17731(7) 0.0453(5) Uani 1 1 d .
Mo22 Mo 1.06879(13) 0.32952(7) 0.13370(7) 0.0475(5) Uani 1 1 d .
Mo23 Mo 1.21692(11) 0.38985(6) 0.20127(7) 0.0448(5) Uani 1 1 d .
Mo24 Mo 1.24299(11) 0.36837(7) 0.30822(7) 0.0438(5) Uani 1 1 d .
P1 P 1.0770(3) 0.63944(16) 0.26233(16) 0.0288(10) Uani 1 1 d .
P2 P 0.6973(3) 0.45943(16) 0.41223(16) 0.0288(10) Uani 1 1 d .
P3 P 0.6385(3) 0.47782(17) 0.10909(17) 0.0337(11) Uani 1 1 d .
P4 P 1.0818(3) 0.31761(16) 0.24649(17) 0.0306(11) Uani 1 1 d .
O1 O 0.8601(10) 0.7143(6) 0.1610(6) 0.069(5) Uani 1 1 d .
O2 O 0.9982(11) 0.7497(5) 0.1943(5) 0.062(5) Uani 1 1 d .
O3 O 1.0048(9) 0.6740(6) 0.1413(5) 0.057(4) Uani 1 1 d .
O4 O 0.9053(9) 0.6282(5) 0.1906(5) 0.053(4) Uani 1 1 d .
O5 O 0.9150(8) 0.6933(5) 0.2451(5) 0.046(4) Uani 1 1 d .
O6 O 1.0638(8) 0.6620(4) 0.2184(4) 0.040(3) Uani 1 1 d .
O7 O 1.0986(11) 0.6167(6) 0.0981(5) 0.069(5) Uani 1 1 d .
O8 O 1.0017(8) 0.5873(5) 0.1617(5) 0.049(4) Uani 1 1 d .
O9 O 1.1727(10) 0.6782(6) 0.1528(5) 0.066(5) Uani 1 1 d .
O10 O 1.1576(8) 0.5939(5) 0.1834(5) 0.051(4) Uani 1 1 d .
O11 O 1.3007(8) 0.6250(5) 0.2191(5) 0.047(4) Uani 1 1 d .
O12 O 1.2861(8) 0.5381(5) 0.1981(5) 0.052(4) Uani 1 1 d .
O13 O 1.1407(10) 0.5336(5) 0.2425(6) 0.057(4) Uani 1 1 d .
O14 O 1.2775(8) 0.5633(5) 0.2839(6) 0.056(4) Uani 1 1 d .
O15 O 1.1651(7) 0.6232(4) 0.2695(4) 0.034(3) Uani 1 1 d .
O16 O 1.2921(9) 0.6364(6) 0.3369(5) 0.057(4) Uani 1 1 d .
O17 O 1.2690(10) 0.5570(6) 0.3736(6) 0.070(5) Uani 1 1 d .
O18 O 1.1353(8) 0.5401(5) 0.3143(5) 0.042(3) Uani 1 1 d .
O19 O 1.1371(8) 0.6146(4) 0.3577(5) 0.046(4) Uani 1 1 d .
O20 O 1.1440(11) 0.7040(5) 0.3731(6) 0.069(5) Uani 1 1 d .
O21 O 1.0643(11) 0.6516(6) 0.4269(5) 0.065(5) Uani 1 1 d .
O22 O 0.9776(8) 0.6086(4) 0.3563(5) 0.041(3) Uani 1 1 d .
O23 O 0.9775(9) 0.6982(5) 0.3614(5) 0.049(4) Uani 1 1 d .
O24 O 1.0513(9) 0.6700(4) 0.2987(4) 0.040(3) Uani 1 1 d .
O25 O 0.9863(12) 0.7590(5) 0.2951(6) 0.070(5) Uani 1 1 d .
O26 O 0.8393(9) 0.7310(6) 0.3151(6) 0.069(5) Uani 1 1 d .
O27 O 0.8841(8) 0.6405(5) 0.3095(5) 0.056(4) Uani 1 1 d .
O28 O 0.8231(10) 0.5059(6) 0.5213(5) 0.058(4) Uani 1 1 d .
O29 O 0.8657(9) 0.5339(5) 0.3997(5) 0.049(4) Uani 1 1 d .
O30 O 0.9455(9) 0.5424(5) 0.4803(6) 0.061(5) Uani 1 1 d .
O31 O 0.7881(8) 0.5738(4) 0.4640(5) 0.045(4) Uani 1 1 d .
O32 O 0.8754(8) 0.4605(4) 0.4499(4) 0.036(3) Uani 1 1 d .
O33 O 0.7237(7) 0.5008(4) 0.4393(4) 0.031(3) Uani 1 1 d U
O34 O 0.6674(10) 0.6293(6) 0.4267(7) 0.075(6) Uani 1 1 d .
O35 O 0.7563(9) 0.5732(5) 0.3771(5) 0.047(4) Uani 1 1 d .
O36 O 0.6259(10) 0.5621(6) 0.4796(6) 0.066(5) Uani 1 1 d .
O37 O 0.6039(8) 0.5514(4) 0.3908(5) 0.043(3) Uani 1 1 d .
O38 O 0.4595(9) 0.5477(6) 0.3406(6) 0.071(6) Uani 1 1 d .
O39 O 0.4727(8) 0.5109(6) 0.4202(5) 0.058(4) Uani 1 1 d .
O40 O 0.6027(9) 0.4991(6) 0.3202(5) 0.053(4) Uani 1 1 d .
O41 O 0.4762(7) 0.4561(5) 0.3499(5) 0.042(3) Uani 1 1 d .
O42 O 0.6052(7) 0.4570(4) 0.4033(4) 0.033(3) Uani 1 1 d .
O43 O 0.4784(9) 0.3920(6) 0.4103(6) 0.061(5) Uani 1 1 d .
O44 O 0.4819(8) 0.3656(5) 0.3283(5) 0.049(4) Uani 1 1 d .
O45 O 0.6100(9) 0.4269(5) 0.3160(5) 0.047(4) Uani 1 1 d .
O46 O 0.6236(8) 0.3681(5) 0.3807(5) 0.042(3) Uani 1 1 d .
O47 O 0.6849(11) 0.2885(5) 0.4134(6) 0.066(5) Uani 1 1 d .
O48 O 0.6311(10) 0.3495(6) 0.4696(5) 0.059(4) Uani 1 1 d .
O49 O 0.7738(8) 0.3498(5) 0.3703(5) 0.048(4) Uani 1 1 d .
O50 O 0.7957(8) 0.3459(4) 0.4571(4) 0.041(3) Uani 1 1 d .
O51 O 0.7275(8) 0.4179(4) 0.4359(4) 0.039(3) Uani 1 1 d .
O52 O 0.8237(10) 0.4109(6) 0.5177(5) 0.058(4) Uani 1 1 d .
O53 O 0.8758(9) 0.3931(5) 0.3955(5) 0.050(4) Uani 1 1 d .
O54 O 0.9519(9) 0.3807(5) 0.4762(5) 0.055(4) Uani 1 1 d .
O55 O 0.4774(10) 0.5820(6) 0.2025(7) 0.074(6) Uani 1 1 d .
O56 O 0.4401(10) 0.5590(6) 0.1201(6) 0.071(5) Uani 1 1 d .
O57 O 0.6015(9) 0.5159(6) 0.2134(5) 0.052(4) Uani 1 1 d .
O58 O 0.4499(8) 0.4933(5) 0.1833(5) 0.048(4) Uani 1 1 d .
O59 O 0.6007(8) 0.5725(5) 0.1463(5) 0.049(4) Uani 1 1 d .
O60 O 0.5541(8) 0.4853(4) 0.1256(4) 0.039(3) Uani 1 1 d .
O61 O 0.4052(9) 0.4355(6) 0.1157(6) 0.067(5) Uani 1 1 d .
O62 O 0.4270(10) 0.4046(7) 0.1962(6) 0.077(6) Uani 1 1 d .
O63 O 0.5797(9) 0.4429(5) 0.2096(5) 0.052(4) Uani 1 1 d .
O64 O 0.5466(9) 0.3940(5) 0.1388(5) 0.051(4) Uani 1 1 d .
O65 O 0.5861(12) 0.3105(6) 0.1105(8) 0.085(6) Uani 1 1 d .
O66 O 0.5198(10) 0.3688(7) 0.0552(7) 0.086(7) Uani 1 1 d .
O67 O 0.7011(9) 0.3691(6) 0.1484(5) 0.061(5) Uani 1 1 d .
O68 O 0.6870(10) 0.3587(5) 0.0617(6) 0.059(4) Uani 1 1 d .
O69 O 0.6433(8) 0.4360(5) 0.0820(4) 0.046(4) Uani 1 1 d .
O70 O 0.8312(11) 0.3819(6) 0.0266(6) 0.076(6) Uani 1 1 d .
O71 O 0.6924(11) 0.4205(7) -0.0031(5) 0.073(5) Uani 1 1 d .
O72 O 0.7988(9) 0.4007(5) 0.1135(6) 0.059(4) Uani 1 1 d .
O73 O 0.7915(10) 0.4644(5) 0.0555(5) 0.056(4) Uani 1 1 d .
O74 O 0.7235(15) 0.5259(8) -0.0020(6) 0.101(8) Uani 1 1 d .
O75 O 0.8753(12) 0.5393(7) 0.0295(7) 0.089(6) Uani 1 1 d U
O76 O 0.8385(10) 0.5248(6) 0.1153(7) 0.068(5) Uani 1 1 d .
O77 O 0.7501(11) 0.5836(6) 0.0668(7) 0.076(6) Uani 1 1 d .
O78 O 0.6666(8) 0.5179(4) 0.0836(4) 0.038(3) Uani 1 1 d .
O79 O 0.5880(15) 0.6005(7) 0.0635(6) 0.101(8) Uani 1 1 d .
O80 O 0.6868(12) 0.6456(5) 0.1206(7) 0.081(6) Uani 1 1 d .
O81 O 0.7576(8) 0.5696(5) 0.1504(5) 0.052(4) Uani 1 1 d .
O82 O 1.1129(12) 0.2974(6) 0.4115(5) 0.067(5) Uani 1 1 d .
O83 O 1.1955(11) 0.2556(5) 0.3527(6) 0.070(5) Uani 1 1 d .
O84 O 1.0018(8) 0.3328(5) 0.3474(5) 0.049(4) Uani 1 1 d .
O85 O 1.0331(10) 0.2444(5) 0.3499(5) 0.060(4) Uani 1 1 d .
O86 O 1.1600(8) 0.3411(5) 0.3400(4) 0.043(3) Uani 1 1 d .
O87 O 1.0797(7) 0.2827(4) 0.2820(4) 0.031(3) Uani 1 1 d .
O88 O 0.9073(11) 0.1975(6) 0.3101(6) 0.071(5) Uani 1 1 d .
O89 O 0.9167(9) 0.2917(5) 0.3071(5) 0.054(4) Uani 1 1 d .
O90 O 1.0520(9) 0.1894(5) 0.2807(6) 0.059(4) Uani 1 1 d .
O91 O 0.9432(8) 0.2450(5) 0.2364(5) 0.050(4) Uani 1 1 d .
O92 O 0.8822(12) 0.2187(6) 0.1529(6) 0.083(6) Uani 1 1 d .
O93 O 1.0390(10) 0.2075(5) 0.1777(6) 0.058(4) Uani 1 1 d .
O94 O 0.8856(9) 0.3059(5) 0.1845(6) 0.057(4) Uani 1 1 d .
O95 O 0.9966(9) 0.2803(6) 0.1304(6) 0.062(5) Uani 1 1 d .
O96 O 1.0625(8) 0.2975(4) 0.2012(4) 0.039(3) Uani 1 1 d .
O97 O 1.0414(12) 0.3555(6) 0.0858(5) 0.075(6) Uani 1 1 d .
O98 O 1.1521(10) 0.3011(6) 0.1253(6) 0.072(5) Uani 1 1 d .
O99 O 0.9564(10) 0.3628(5) 0.1605(5) 0.055(4) Uani 1 1 d .
O100 O 1.1175(8) 0.3761(5) 0.1658(5) 0.045(4) Uani 1 1 d .
O101 O 1.2496(11) 0.4349(6) 0.1752(6) 0.066(5) Uani 1 1 d .
O102 O 1.2746(9) 0.3478(5) 0.1834(6) 0.059(4) Uani 1 1 d .
O103 O 1.1257(9) 0.4329(4) 0.2303(5) 0.048(4) Uani 1 1 d .
O104 O 1.2736(9) 0.4000(5) 0.2577(5) 0.057(4) Uani 1 1 d .
O105 O 1.1617(7) 0.3415(4) 0.2493(4) 0.035(3) Uani 1 1 d .
O106 O 1.2941(9) 0.3998(6) 0.3468(6) 0.070(5) Uani 1 1 d .
O107 O 1.3017(8) 0.3226(5) 0.3036(6) 0.059(4) Uani 1 1 d .
O108 O 1.1447(10) 0.4212(5) 0.3023(6) 0.061(5) Uani 1 1 d .
C1 C 0.9133(12) 0.6084(6) 0.3330(7) 0.037(5) Uani 1 1 d .
C2 C 0.8615(14) 0.5665(8) 0.3291(7) 0.048(6) Uani 1 1 d .
H2A H 0.8185 0.5702 0.3064 0.057 Uiso 1 1 calc R
H2B H 0.8946 0.5417 0.3215 0.057 Uiso 1 1 calc R
C3 C 0.8251(12) 0.5574(6) 0.3718(6) 0.035(5) Uani 1 1 d .
C4 C 0.9358(12) 0.5921(7) 0.1792(7) 0.040(5) Uani 1 1 d U
C5 C 0.8877(15) 0.5496(8) 0.1852(9) 0.061(7) Uani 1 1 d .
H5A H 0.9231 0.5241 0.1851 0.073 Uiso 1 1 calc R
H5B H 0.8623 0.5503 0.2124 0.073 Uiso 1 1 calc R
C6 C 0.8238(14) 0.5473(7) 0.1474(9) 0.054(6) Uani 1 1 d .
C7 C 1.1159(13) 0.5217(6) 0.2780(9) 0.049(6) Uani 1 1 d .
C8 C 1.0603(13) 0.4825(7) 0.2768(9) 0.055(7) Uani 1 1 d .
H8A H 1.0178 0.4857 0.2538 0.066 Uiso 1 1 calc R
H8B H 1.0354 0.4796 0.3041 0.066 Uiso 1 1 calc R
C9 C 1.1133(12) 0.4409(7) 0.2687(8) 0.043(5) Uani 1 1 d .
C10 C 0.6247(13) 0.4625(10) 0.3037(7) 0.048(6) Uani 1 1 d .
C11 C 0.6764(15) 0.4682(10) 0.2649(8) 0.063(7) Uani 1 1 d .
H11A H 0.7074 0.4416 0.2602 0.076 Uiso 1 1 calc R
H11B H 0.7134 0.4928 0.2694 0.076 Uiso 1 1 calc R
C12 C 0.6124(12) 0.4773(9) 0.2247(7) 0.043(5) Uani 1 1 d .
C13 C 0.8384(12) 0.3715(7) 0.3673(7) 0.040(5) Uani 1 1 d .
C14 C 0.8790(12) 0.3661(7) 0.3235(7) 0.039(5) Uani 1 1 d .
H14A H 0.8377 0.3606 0.3003 0.047 Uiso 1 1 calc R
H14B H 0.9073 0.3931 0.3169 0.047 Uiso 1 1 calc R
C15 C 0.9389(12) 0.3274(7) 0.3270(7) 0.042(5) Uani 1 1 d U
C16 C 0.7706(13) 0.3828(7) 0.1470(9) 0.050(6) Uani 1 1 d .
C17 C 0.8254(16) 0.3776(10) 0.1862(8) 0.069(8) Uani 1 1 d .
H17A H 0.7957 0.3664 0.2097 0.083 Uiso 1 1 calc R
H17B H 0.8484 0.4060 0.1948 0.083 Uiso 1 1 calc R
C18 C 0.8945(15) 0.3447(9) 0.1763(9) 0.059(7) Uani 1 1 d .
N1 N 0.4421(13) 0.6205(6) 0.2837(7) 0.061(6) Uani 1 1 d .
N2 N 0.0751(12) 0.8246(6) 0.2560(9) 0.075(7) Uani 1 1 d .
N3 N 0.0662(15) 0.5427(8) 0.4131(8) 0.074(7) Uani 1 1 d .
N4 N 0.6518(17) 0.3108(8) 0.3051(8) 0.083(8) Uani 1 1 d .
N5 N 0.7377(14) 0.4050(10) 0.9160(7) 0.081(8) Uani 1 1 d .
N6 N 0.3636(16) 0.6528(9) 0.1389(9) 0.092(8) Uani 1 1 d .
N7 N 0.6304(10) 0.5227(7) 0.7329(7) 0.053(5) Uani 1 1 d .
N8 N 0.0839(18) 0.4979(9) 0.1553(8) 0.090(8) Uani 1 1 d .
N9 N 0.6020(17) 0.3534(9) 0.2271(8) 0.090(8) Uani 1 1 d .
N10 N 0.7563(14) 0.1533(10) 0.2818(9) 0.092(8) Uani 1 1 d .
N11 N 0.8203(19) 0.2393(8) 0.3819(11) 0.111(11) Uani 1 1 d .
N12 N 0.7648(13) 0.2603(10) 0.2612(9) 0.098(9) Uani 1 1 d .
N13 N 0.1624(16) 0.4677(9) 0.3842(8) 0.085(8) Uani 1 1 d .
N14 N 0.236(2) 0.2191(10) 0.2690(10) 0.117(11) Uani 1 1 d .
N15 N 0.685(2) 0.5835(10) 0.2607(10) 0.119(11) Uani 1 1 d .
N16 N 0.4650(14) 0.5570(12) 0.5063(7) 0.115(12) Uani 1 1 d .
N17 N 0.9555(14) 0.4484(8) 0.1089(15) 0.137(15) Uani 1 1 d .
N18 N 0.8692(19) 0.2943(10) 0.0639(9) 0.111(10) Uani 1 1 d .
N19 N 0.291(2) 0.2543(9) 0.1942(10) 0.145(17) Uani 1 1 d .
N20 N 0.2756(19) 0.5048(9) 0.1115(9) 0.102(10) Uani 1 1 d .
O1W O 0.070(2) 0.3999(11) 0.4130(11) 0.165(14) Uani 1 1 d .
O2W O 0.9582(18) 0.4666(8) 0.3666(10) 0.133(11) Uani 1 1 d .
O3W O 0.3209(15) 0.4549(10) 0.4238(10) 0.132(10) Uani 1 1 d .
O4W O 0.608(2) 0.6218(10) 0.3265(11) 0.168(14) Uani 1 1 d .
O5W O 0.882(2) 0.6462(11) 0.0706(9) 0.158(13) Uani 1 1 d .
O6W O 0.743(2) 0.2659(13) 0.1135(12) 0.130(13) Uani 0.75 1 d P
O7W O 0.795(3) 0.6801(13) 0.3918(13) 0.090(14) Uani 0.50 1 d P
O8W O 0.529(2) 0.2512(13) 0.4266(15) 0.087(13) Uani 0.50 1 d P
O9W O 0.931(3) 0.2797(14) 0.4332(14) 0.094(14) Uani 0.50 1 d P
O10W O 0.304(3) 0.3541(14) 0.0946(14) 0.088(12) Uani 0.50 1 d PU
O11W O 0.905(2) 0.6460(13) 0.4575(18) 0.105(17) Uani 0.50 1 d P
O12W O 0.324(3) 0.5417(16) 0.4608(14) 0.089(12) Uani 0.50 1 d PU
O13W O 0.347(2) 0.7075(10) 0.3937(11) 0.113(11) Uani 0.75 1 d P
O14W O 0.780(3) 0.6221(15) 0.5435(15) 0.105(16) Uani 0.50 1 d P
O15W O 0.017(3) 0.5530(15) 0.9837(15) 0.098(14) Uani 0.50 1 d PU
O16W O 0.563(3) 0.550(2) 0.9779(16) 0.16(3) Uani 0.50 1 d P
O17W O 0.728(3) 0.3423(15) 0.5512(14) 0.092(13) Uani 0.50 1 d PU
O18W O 0.445(3) 0.5364(18) 0.0306(17) 0.120(17) Uani 0.50 1 d PU
O19W O 0.336(4) 0.332(2) 0.447(2) 0.18(3) Uani 0.50 1 d P
O20W O 0.654(3) 0.299(2) 0.9878(17) 0.15(2) Uani 0.50 1 d P
O21W O 0.378(3) 0.2721(17) 0.3779(13) 0.095(14) Uani 0.50 1 d P
O22W O 0.470(3) 0.6737(15) 0.0724(19) 0.12(2) Uani 0.50 1 d P
O23W O 0.999(4) 0.642(2) 0.0120(18) 0.16(3) Uani 0.50 1 d P
O24W O 0.170(3) 0.431(2) 0.0724(12) 0.15(3) Uani 0.50 1 d P
O25W O 0.448(4) 0.628(2) 0.413(2) 0.17(3) Uani 0.50 1 d P
O26W O 0.416(4) 0.291(2) 0.115(2) 0.14(2) Uani 0.50 1 d PU
O27W O 0.098(6) 0.532(3) 1.055(3) 0.10(3) Uani 0.25 1 d PU
O28W O 0.772(6) 0.705(3) 0.034(3) 0.10(3) Uani 0.25 1 d PU
O29W O 0.437(6) 0.730(3) 0.481(3) 0.11(3) Uani 0.25 1 d PU
O30W O 0.343(4) 0.575(2) 0.459(2) 0.058(17) Uani 0.25 1 d PU

loop_
_atom_site_aniso_label
_atom_site_aniso_U_11
_atom_site_aniso_U_22
_atom_site_aniso_U_33
_atom_site_aniso_U_23
_atom_site_aniso_U_13
_atom_site_aniso_U_12
Mo1 0.0432(11) 0.0444(11) 0.0509(12) 0.0102(9) 0.0015(9) 0.0093(9)
Mo2 0.0353(10) 0.0553(12) 0.0425(11) -0.0007(9) 0.0052(8) -0.0053(9)
Mo3 0.0216(9) 0.0402(10) 0.0571(12) 0.0001(9) 0.0082(8) 0.0006(7)
Mo4 0.0261(9) 0.0527(11) 0.0521(12) 0.0025(9) -0.0041(8) -0.0005(8)
Mo5 0.0420(11) 0.0443(11) 0.0411(11) -0.0030(9) 0.0026(8) -0.0016(9)
Mo6 0.0450(11) 0.0381(10) 0.0562(12) 0.0097(9) 0.0149(9) 0.0121(9)
Mo7 0.0319(10) 0.0446(10) 0.0397(10) -0.0066(8) -0.0074(8) -0.0027(8)
Mo8 0.0307(10) 0.0422(10) 0.0587(12) -0.0067(9) 0.0012(9) 0.0026(8)
Mo9 0.0215(9) 0.0446(10) 0.0511(11) 0.0035(9) -0.0035(8) 0.0028(8)
Mo10 0.0239(9) 0.0439(10) 0.0481(11) -0.0035(9) -0.0008(8) -0.0047(8)
Mo11 0.0321(10) 0.0374(10) 0.0465(11) -0.0011(8) 0.0029(8) -0.0010(8)
Mo12 0.0307(9) 0.0417(10) 0.0404(10) -0.0010(8) -0.0038(8) 0.0027(8)
Mo13 0.0254(9) 0.0512(11) 0.0607(13) -0.0068(10) 0.0094(9) 0.0035(8)
Mo14 0.0257(9) 0.0548(12) 0.0604(13) 0.0016(10) 0.0113(9) -0.0044(8)
Mo15 0.0419(11) 0.0483(12) 0.0688(14) -0.0108(10) 0.0046(10) -0.0054(9)
Mo16 0.0493(12) 0.0575(13) 0.0528(12) -0.0099(10) 0.0143(10) 0.0067(10)
Mo17 0.0680(15) 0.0580(13) 0.0725(16) 0.0060(12) 0.0424(13) 0.0008(11)
Mo18 0.0468(12) 0.0438(11) 0.0678(14) 0.0089(10) 0.0146(10) 0.0069(9)
Mo19 0.0400(11) 0.0444(11) 0.0479(11) -0.0020(9) 0.0002(9) 0.0060(9)
Mo20 0.0327(10) 0.0346(9) 0.0583(12) -0.0044(9) 0.0106(9) -0.0059(8)
Mo21 0.0353(10) 0.0427(11) 0.0566(12) -0.0102(9) -0.0057(9) -0.0028(8)
Mo22 0.0476(12) 0.0509(11) 0.0440(11) 0.0008(9) 0.0026(9) 0.0052(9)
Mo23 0.0356(10) 0.0382(10) 0.0627(13) -0.0064(9) 0.0189(9) -0.0054(8)
Mo24 0.0224(9) 0.0506(11) 0.0580(12) -0.0131(10) 0.0004(8) -0.0070(8)
P1 0.022(2) 0.031(2) 0.034(3) 0.003(2) 0.002(2) 0.003(2)
P2 0.016(2) 0.031(2) 0.038(3) -0.002(2) -0.002(2) -0.0040(19)
P3 0.023(3) 0.039(3) 0.040(3) 0.002(2) 0.009(2) 0.000(2)
P4 0.024(2) 0.028(2) 0.040(3) -0.004(2) 0.003(2) -0.003(2)
O1 0.049(10) 0.081(12) 0.075(12) 0.016(10) -0.013(9) 0.028(9)
O2 0.073(12) 0.049(9) 0.063(11) 0.011(8) -0.004(9) -0.008(9)
O3 0.042(9) 0.091(12) 0.035(8) -0.009(8) -0.013(7) 0.015(9)
O4 0.037(8) 0.047(9) 0.077(11) -0.007(8) 0.021(8) 0.004(7)
O5 0.030(8) 0.049(9) 0.059(10) 0.003(7) 0.008(7) 0.008(7)
O6 0.041(8) 0.036(7) 0.043(8) -0.004(6) 0.011(7) 0.009(6)
O7 0.072(12) 0.089(13) 0.044(10) -0.028(9) -0.003(9) 0.004(10)
O8 0.021(7) 0.053(9) 0.072(11) 0.000(8) 0.002(7) -0.014(7)
O9 0.061(11) 0.088(13) 0.047(10) 0.010(9) 0.004(8) -0.026(10)
O10 0.025(7) 0.050(9) 0.078(11) -0.015(8) 0.007(7) -0.004(7)
O11 0.015(7) 0.058(9) 0.068(10) 0.000(8) 0.004(7) -0.013(6)
O12 0.023(7) 0.072(11) 0.062(10) 0.007(8) 0.013(7) 0.007(7)
O13 0.061(11) 0.044(9) 0.069(11) -0.005(8) 0.031(9) -0.028(8)
O14 0.015(7) 0.054(9) 0.098(13) -0.005(9) -0.011(7) 0.010(6)
O15 0.023(7) 0.033(7) 0.047(8) 0.000(6) 0.000(6) 0.003(6)
O16 0.041(9) 0.080(12) 0.050(10) -0.018(9) -0.004(7) -0.012(8)
O17 0.045(10) 0.088(13) 0.076(12) 0.011(10) 0.002(9) 0.015(9)
O18 0.030(8) 0.052(9) 0.046(9) 0.000(7) 0.005(6) -0.010(7)
O19 0.031(8) 0.036(8) 0.075(11) 0.006(7) 0.027(7) -0.002(6)
O20 0.072(12) 0.051(10) 0.082(13) -0.009(9) -0.006(10) -0.018(9)
O21 0.079(12) 0.084(12) 0.033(9) -0.004(8) 0.017(8) 0.003(10)
O22 0.035(8) 0.035(7) 0.051(9) 0.018(7) -0.011(7) -0.006(6)
O23 0.055(10) 0.046(9) 0.047(9) -0.003(7) 0.017(7) 0.016(7)
O24 0.047(9) 0.035(7) 0.040(8) 0.008(6) 0.014(7) 0.003(6)
O25 0.080(13) 0.040(9) 0.094(14) 0.009(9) 0.029(11) 0.007(9)
O26 0.036(9) 0.075(12) 0.097(14) 0.012(10) 0.008(9) 0.030(9)
O27 0.026(8) 0.065(10) 0.075(11) 0.038(9) -0.002(7) 0.008(7)
O28 0.058(10) 0.074(11) 0.041(9) 0.009(8) -0.005(8) 0.002(9)
O29 0.037(8) 0.050(9) 0.059(10) 0.009(8) 0.005(7) 0.014(7)
O30 0.034(9) 0.059(10) 0.086(12) -0.001(9) -0.020(8) -0.012(8)
O31 0.034(8) 0.039(8) 0.060(10) -0.018(7) -0.010(7) 0.001(6)
O32 0.026(7) 0.047(8) 0.034(7) 0.001(6) -0.007(6) -0.005(6)
O33 0.022(6) 0.038(6) 0.029(6) -0.006(5) -0.014(5) -0.001(5)
O34 0.038(10) 0.062(11) 0.126(17) -0.016(11) 0.004(10) 0.011(8)
O35 0.034(8) 0.054(9) 0.051(9) 0.011(7) -0.001(7) -0.007(7)
O36 0.053(10) 0.084(13) 0.063(11) -0.004(10) 0.016(9) 0.007(9)
O37 0.036(8) 0.037(8) 0.053(9) 0.020(7) -0.009(7) -0.005(6)
O38 0.022(8) 0.074(12) 0.110(15) 0.037(11) -0.029(9) 0.003(8)
O39 0.022(8) 0.082(12) 0.070(11) -0.002(9) 0.014(7) 0.000(8)
O40 0.044(9) 0.071(11) 0.042(9) 0.000(8) -0.004(7) 0.002(8)
O41 0.019(7) 0.050(8) 0.056(9) -0.003(7) -0.013(6) 0.002(6)
O42 0.010(6) 0.037(7) 0.051(8) 0.000(6) -0.005(5) 0.006(5)
O43 0.026(8) 0.079(12) 0.079(12) 0.022(9) 0.014(8) -0.016(8)
O44 0.031(8) 0.053(9) 0.060(10) -0.011(8) -0.015(7) -0.017(7)
O45 0.044(9) 0.063(10) 0.033(8) 0.009(8) -0.004(7) -0.008(8)
O46 0.029(7) 0.051(9) 0.046(9) -0.007(7) 0.006(6) -0.004(6)
O47 0.071(12) 0.049(10) 0.076(12) -0.003(9) -0.004(10) -0.009(9)
O48 0.050(10) 0.073(11) 0.057(10) -0.007(9) 0.022(8) 0.004(9)
O49 0.029(8) 0.059(9) 0.056(10) -0.023(8) -0.005(7) -0.011(7)
O50 0.038(8) 0.039(8) 0.043(8) 0.009(6) -0.010(6) 0.004(6)
O51 0.032(7) 0.043(8) 0.041(8) -0.001(6) -0.007(6) 0.005(6)
O52 0.050(10) 0.080(12) 0.044(9) -0.006(8) 0.008(7) -0.007(9)
O53 0.034(8) 0.064(10) 0.053(9) -0.024(8) 0.006(7) -0.009(7)
O54 0.042(9) 0.060(10) 0.058(10) 0.012(8) -0.019(7) 0.005(8)
O55 0.051(10) 0.066(11) 0.110(15) -0.033(11) 0.040(10) 0.009(9)
O56 0.049(10) 0.074(12) 0.092(14) 0.013(10) 0.017(10) 0.031(9)
O57 0.037(9) 0.072(12) 0.046(9) 0.006(8) -0.001(7) -0.010(8)
O58 0.016(7) 0.073(10) 0.058(10) -0.003(8) 0.011(6) 0.003(7)
O59 0.022(7) 0.049(9) 0.077(11) 0.001(8) 0.007(7) -0.004(6)
O60 0.039(8) 0.046(8) 0.032(8) -0.002(6) 0.001(6) 0.013(7)
O61 0.031(9) 0.079(12) 0.089(13) -0.006(10) -0.010(8) -0.003(8)
O62 0.050(11) 0.095(14) 0.091(14) 0.006(11) 0.039(10) -0.026(10)
O63 0.045(9) 0.055(10) 0.053(10) 0.016(8) -0.008(8) 0.008(8)
O64 0.033(8) 0.042(8) 0.078(11) 0.011(8) 0.016(8) 0.002(7)
O65 0.073(13) 0.047(10) 0.135(19) 0.002(11) 0.016(13) -0.010(9)
O66 0.030(9) 0.111(16) 0.115(17) -0.042(13) 0.002(10) -0.019(10)
O67 0.034(9) 0.086(13) 0.061(11) 0.012(9) -0.005(8) 0.009(9)
O68 0.055(10) 0.050(9) 0.074(12) -0.018(8) 0.015(9) 0.010(8)
O69 0.031(8) 0.066(10) 0.039(8) -0.004(7) 0.001(6) 0.004(7)
O70 0.064(12) 0.084(13) 0.086(14) -0.007(11) 0.033(10) 0.023(10)
O71 0.069(12) 0.114(15) 0.036(9) -0.005(10) -0.003(8) 0.029(11)
O72 0.036(9) 0.060(10) 0.082(12) 0.011(9) -0.001(8) 0.003(8)
O73 0.056(10) 0.052(9) 0.059(10) -0.011(8) 0.010(8) -0.014(8)
O74 0.125(19) 0.14(2) 0.039(11) 0.015(12) 0.015(11) 0.050(16)
O75 0.074(9) 0.101(10) 0.098(10) -0.003(8) 0.038(8) -0.019(8)
O76 0.052(11) 0.058(11) 0.095(14) -0.014(10) 0.012(10) -0.008(9)
O77 0.054(11) 0.061(11) 0.120(16) 0.007(11) 0.049(11) 0.012(9)
O78 0.036(8) 0.045(8) 0.034(8) 0.012(6) 0.011(6) -0.004(6)
O79 0.13(2) 0.107(16) 0.068(13) 0.035(12) 0.028(13) 0.069(15)
O80 0.084(14) 0.038(9) 0.125(17) -0.009(10) 0.028(13) 0.001(9)
O81 0.025(8) 0.068(10) 0.063(10) -0.031(8) 0.006(7) -0.004(7)
O82 0.087(13) 0.072(12) 0.039(9) -0.010(8) -0.004(9) -0.001(10)
O83 0.061(11) 0.055(10) 0.090(13) -0.015(9) -0.013(10) 0.028(9)
O84 0.022(7) 0.067(10) 0.057(10) -0.034(8) 0.002(7) -0.006(7)
O85 0.068(11) 0.047(9) 0.066(11) -0.007(8) 0.014(9) -0.018(8)
O86 0.029(7) 0.057(9) 0.041(8) 0.005(7) -0.010(6) 0.000(7)
O87 0.026(7) 0.029(7) 0.039(7) -0.001(6) 0.001(6) 0.002(5)
O88 0.063(11) 0.065(11) 0.091(14) -0.032(10) 0.036(10) -0.032(9)
O89 0.037(9) 0.043(9) 0.081(12) -0.017(8) 0.006(8) -0.001(7)
O90 0.046(9) 0.045(9) 0.087(12) -0.010(8) 0.018(9) 0.024(8)
O91 0.025(7) 0.048(9) 0.078(11) -0.030(8) 0.003(7) -0.003(6)
O92 0.070(12) 0.085(13) 0.088(14) -0.044(11) -0.025(11) -0.026(11)
O93 0.051(10) 0.044(9) 0.081(12) 0.000(8) 0.021(9) 0.007(8)
O94 0.034(9) 0.049(10) 0.085(12) 0.013(9) -0.018(8) -0.006(7)
O95 0.028(8) 0.072(11) 0.084(12) -0.042(10) -0.009(8) 0.017(8)
O96 0.035(8) 0.043(8) 0.038(8) -0.003(6) -0.008(6) -0.001(6)
O97 0.101(15) 0.088(13) 0.035(9) 0.020(9) 0.004(9) 0.026(12)
O98 0.052(11) 0.083(13) 0.081(13) -0.031(11) -0.001(9) 0.015(10)
O99 0.045(10) 0.051(9) 0.068(11) 0.014(8) -0.001(8) 0.021(8)
O100 0.035(8) 0.047(8) 0.051(9) -0.003(7) -0.003(7) 0.007(7)
O101 0.076(12) 0.062(11) 0.066(11) -0.006(9) 0.039(10) -0.028(9)
O102 0.028(8) 0.065(10) 0.083(12) -0.018(9) 0.004(8) 0.001(7)
O103 0.047(9) 0.034(8) 0.066(11) -0.006(7) 0.021(8) 0.008(7)
O104 0.041(9) 0.060(10) 0.074(11) -0.024(9) 0.023(8) -0.024(8)
O105 0.014(6) 0.038(7) 0.051(8) -0.011(6) -0.015(6) 0.001(5)
O106 0.032(9) 0.101(14) 0.075(12) -0.048(11) -0.016(8) -0.017(9)
O107 0.023(8) 0.063(10) 0.091(13) -0.007(9) 0.010(8) 0.006(7)
O108 0.064(11) 0.040(9) 0.083(13) -0.022(9) 0.031(10) -0.008(8)
C1 0.029(11) 0.036(11) 0.049(13) 0.001(10) 0.023(10) -0.009(9)
C2 0.050(14) 0.057(14) 0.038(12) 0.002(10) 0.019(10) -0.016(11)
C3 0.028(11) 0.037(11) 0.040(11) 0.003(9) -0.002(9) -0.022(9)
C4 0.027(8) 0.046(8) 0.046(8) 0.005(7) -0.008(7) 0.006(7)
C5 0.047(14) 0.047(14) 0.087(19) 0.032(13) -0.015(13) -0.003(11)
C6 0.036(13) 0.037(12) 0.090(19) -0.008(13) 0.005(13) 0.001(10)
C7 0.037(12) 0.022(10) 0.09(2) -0.007(12) 0.013(13) 0.012(9)
C8 0.033(12) 0.036(12) 0.10(2) -0.005(12) 0.031(12) 0.011(10)
C9 0.024(11) 0.047(13) 0.059(15) 0.006(12) 0.012(10) -0.019(9)
C10 0.029(11) 0.087(19) 0.026(11) 0.022(13) -0.012(9) 0.001(12)
C11 0.053(15) 0.09(2) 0.048(15) 0.006(14) 0.018(12) -0.013(14)
C12 0.021(10) 0.074(17) 0.035(12) 0.003(12) 0.014(9) -0.007(11)
C13 0.026(11) 0.055(13) 0.037(12) 0.010(10) -0.010(9) 0.021(10)
C14 0.027(10) 0.045(12) 0.047(13) -0.006(10) 0.007(9) -0.001(9)
C15 0.025(8) 0.050(9) 0.052(9) -0.003(7) 0.018(7) 0.007(7)
C16 0.029(12) 0.034(12) 0.087(19) 0.004(12) 0.008(12) 0.017(9)
C17 0.064(17) 0.09(2) 0.052(15) -0.008(14) 0.010(13) 0.044(16)
C18 0.040(14) 0.068(18) 0.065(17) -0.008(14) -0.022(12) 0.013(13)
N1 0.065(14) 0.042(11) 0.078(15) 0.013(10) 0.019(12) 0.003(10)
N2 0.037(11) 0.042(11) 0.15(2) 0.006(13) 0.031(13) -0.006(9)
N3 0.079(17) 0.071(15) 0.073(16) 0.014(12) 0.005(13) -0.002(13)
N4 0.11(2) 0.070(15) 0.067(15) 0.006(12) -0.005(14) -0.044(15)
N5 0.062(15) 0.14(2) 0.046(13) -0.007(14) 0.018(11) 0.005(15)
N6 0.082(19) 0.097(19) 0.10(2) -0.019(16) -0.012(15) 0.006(15)
N7 0.025(9) 0.063(12) 0.070(13) 0.002(10) -0.003(9) 0.004(9)
N8 0.11(2) 0.095(19) 0.066(16) -0.010(14) -0.002(15) 0.008(17)
N9 0.10(2) 0.091(18) 0.077(17) 0.033(15) 0.023(15) 0.003(16)
N10 0.042(13) 0.12(2) 0.11(2) 0.024(18) -0.001(13) -0.004(14)
N11 0.12(2) 0.050(15) 0.17(3) -0.008(17) 0.05(2) 0.005(15)
N12 0.033(12) 0.14(2) 0.12(2) 0.009(19) -0.009(13) -0.002(14)
N13 0.085(18) 0.103(19) 0.064(15) -0.015(14) -0.003(13) 0.022(15)
N14 0.14(3) 0.10(2) 0.11(2) 0.038(18) 0.03(2) 0.06(2)
N15 0.13(3) 0.09(2) 0.12(2) 0.000(18) -0.05(2) -0.039(19)
N16 0.044(13) 0.25(4) 0.047(14) -0.061(19) -0.010(11) 0.002(18)
N17 0.036(13) 0.060(16) 0.32(5) 0.00(2) 0.00(2) 0.004(12)
N18 0.11(2) 0.13(2) 0.09(2) 0.009(18) -0.051(17) -0.02(2)
N19 0.24(4) 0.074(18) 0.14(3) 0.045(17) 0.14(3) 0.10(2)
N20 0.13(3) 0.087(19) 0.086(19) -0.011(15) -0.026(18) 0.028(18)
O1W 0.14(3) 0.17(3) 0.18(3) -0.10(3) 0.01(2) -0.01(2)
O2W 0.15(2) 0.086(17) 0.18(3) -0.021(17) 0.08(2) 0.007(16)
O3W 0.077(16) 0.16(2) 0.17(3) -0.05(2) 0.042(17) -0.040(17)
O4W 0.22(4) 0.13(2) 0.15(3) -0.02(2) -0.07(3) 0.03(2)
O5W 0.21(4) 0.17(3) 0.09(2) -0.001(19) 0.01(2) -0.05(3)
O6W 0.10(3) 0.16(3) 0.13(3) -0.01(3) -0.01(2) 0.03(2)
O7W 0.11(3) 0.09(3) 0.09(3) 0.00(2) 0.06(3) -0.04(2)
O8W 0.06(2) 0.08(3) 0.12(3) -0.04(2) 0.05(2) -0.01(2)
O9W 0.11(4) 0.08(3) 0.09(3) 0.03(2) 0.01(3) -0.02(3)
O10W 0.087(15) 0.088(15) 0.089(15) -0.010(9) 0.006(9) -0.009(10)
O11W 0.03(2) 0.08(3) 0.21(5) 0.03(3) 0.05(3) -0.005(19)
O12W 0.084(15) 0.090(15) 0.095(15) -0.002(10) 0.018(10) 0.005(10)
O13W 0.15(3) 0.08(2) 0.11(3) -0.007(18) 0.00(2) -0.02(2)
O14W 0.10(3) 0.11(3) 0.10(3) -0.08(3) 0.01(3) -0.03(3)
O15W 0.091(16) 0.103(16) 0.101(16) 0.007(10) 0.007(10) -0.009(10)
O16W 0.11(4) 0.27(7) 0.08(3) 0.08(4) -0.06(3) -0.06(4)
O17W 0.093(15) 0.097(15) 0.086(15) 0.009(10) -0.005(10) -0.007(10)
O18W 0.117(19) 0.120(19) 0.119(19) -0.008(10) -0.002(10) 0.000(10)
O19W 0.19(7) 0.21(7) 0.14(5) -0.07(5) -0.08(5) 0.09(6)
O20W 0.13(4) 0.19(5) 0.11(4) -0.10(4) -0.05(3) -0.04(4)
O21W 0.08(3) 0.14(4) 0.07(3) -0.01(3) 0.02(2) 0.01(3)
O22W 0.08(3) 0.09(3) 0.21(6) 0.03(3) 0.10(4) 0.02(3)
O23W 0.14(5) 0.23(7) 0.11(4) 0.00(4) 0.04(4) 0.12(5)
O24W 0.13(4) 0.29(7) 0.04(2) 0.03(3) -0.02(2) -0.14(5)
O25W 0.13(5) 0.16(5) 0.21(6) -0.07(5) -0.08(5) 0.10(4)
O26W 0.13(2) 0.13(2) 0.14(2) 0.008(10) 0.003(10) -0.003(10)
O27W 0.11(3) 0.09(3) 0.10(3) -0.015(19) 0.006(19) -0.006(19)
O28W 0.10(3) 0.10(3) 0.11(3) 0.002(19) 0.003(19) 0.005(19)
O29W 0.10(4) 0.12(4) 0.11(4) 0.01(2) 0.00(2) 0.00(2)
O30W 0.04(2) 0.07(2) 0.06(2) 0.001(18) 0.004(17) 0.015(18)

loop_
_atom_type_symbol
_atom_type_description
_atom_type_scat_dispersion_real
_atom_type_scat_dispersion_imag
_atom_type_scat_source
C C 0.0033 0.0016 'International Tables Vol C Tables 4.2.6.8 and 6.1.1.4'
H H 0.0000 0.0000 'International Tables Vol C Tables 4.2.6.8 and 6.1.1.4'
N N 0.0061 0.0033 'International Tables Vol C Tables 4.2.6.8 and 6.1.1.4'
O O 0.0106 0.0060 'International Tables Vol C Tables 4.2.6.8 and 6.1.1.4'
P P 0.1023 0.0942 'International Tables Vol C Tables 4.2.6.8 and 6.1.1.4'
Mo Mo -1.6832 0.6857 'International Tables Vol C Tables 4.2.6.8 and 6.1.1.4'

loop_
_geom_angle_atom_site_label_1
_geom_angle_atom_site_label_2
_geom_angle_atom_site_label_3
_geom_angle
O1 Mo1 O2 101.7(9)
O1 Mo1 O5 99.9(8)
O2 Mo1 O5 99.0(7)
O1 Mo1 O3 99.8(8)
O2 Mo1 O3 101.2(8)
O5 Mo1 O3 148.2(7)
O1 Mo1 O4 89.4(8)
O2 Mo1 O4 168.5(7)
O5 Mo1 O4 76.0(6)
O3 Mo1 O4 79.5(7)
O1 Mo1 O6 165.7(7)
O2 Mo1 O6 91.7(7)
O5 Mo1 O6 82.7(5)
O3 Mo1 O6 72.4(5)
O4 Mo1 O6 77.4(5)
O9 Mo2 O7 106.1(9)
O9 Mo2 O3 100.5(9)
O7 Mo2 O3 98.0(8)
O9 Mo2 O10 97.8(7)
O7 Mo2 O10 101.9(8)
O3 Mo2 O10 148.0(7)
O9 Mo2 O8 167.3(7)
O7 Mo2 O8 86.4(8)
O3 Mo2 O8 79.7(7)
O10 Mo2 O8 76.7(6)
O9 Mo2 O6 87.6(7)
O7 Mo2 O6 164.8(7)
O3 Mo2 O6 72.3(5)
O10 Mo2 O6 82.5(6)
O8 Mo2 O6 80.4(5)
O12 Mo3 O11 104.4(7)
O12 Mo3 O10 99.3(7)
O11 Mo3 O10 97.9(7)
O12 Mo3 O14 98.9(7)
O11 Mo3 O14 98.9(7)
O10 Mo3 O14 151.3(6)
O12 Mo3 O13 91.5(6)
O11 Mo3 O13 164.1(6)
O10 Mo3 O13 78.4(7)
O14 Mo3 O13 79.1(6)
O12 Mo3 O15 167.9(6)
O11 Mo3 O15 86.9(6)
O10 Mo3 O15 83.1(6)
O14 Mo3 O15 74.8(5)
O13 Mo3 O15 77.3(5)
O16 Mo4 O17 103.8(9)
O16 Mo4 O19 99.7(7)
O17 Mo4 O19 101.2(7)
O16 Mo4 O14 97.8(7)
O17 Mo4 O14 99.4(8)
O19 Mo4 O14 148.9(6)
O16 Mo4 O18 166.9(7)
O17 Mo4 O18 89.3(7)
O19 Mo4 O18 77.7(6)
O14 Mo4 O18 79.4(6)
O16 Mo4 O15 88.3(6)
O17 Mo4 O15 167.0(7)
O19 Mo4 O15 81.3(6)
O14 Mo4 O15 73.7(5)
O18 Mo4 O15 78.6(5)
O21 Mo5 O20 103.6(9)
O21 Mo5 O19 100.1(8)
O20 Mo5 O19 98.7(7)
O21 Mo5 O23 99.9(7)
O20 Mo5 O23 98.5(8)
O19 Mo5 O23 149.6(7)
O21 Mo5 O22 88.9(7)
O20 Mo5 O22 167.5(7)
O19 Mo5 O22 77.8(6)
O23 Mo5 O22 80.1(6)
O21 Mo5 O24 166.1(7)
O20 Mo5 O24 89.3(7)
O19 Mo5 O24 82.7(6)
O23 Mo5 O24 72.7(5)
O22 Mo5 O24 78.3(5)
O25 Mo6 O26 103.4(9)
O25 Mo6 O23 99.7(8)
O26 Mo6 O23 100.3(8)
O25 Mo6 O5 97.9(8)
O26 Mo6 O5 101.5(8)
O23 Mo6 O5 147.8(6)
O25 Mo6 O27 168.0(7)
O26 Mo6 O27 88.2(7)
O23 Mo6 O27 81.1(6)
O5 Mo6 O27 76.3(6)
O25 Mo6 O24 90.3(7)
O26 Mo6 O24 165.4(7)
O23 Mo6 O24 71.8(5)
O5 Mo6 O24 81.4(5)
O27 Mo6 O24 78.6(5)
O28 Mo7 O30 103.8(8)
O28 Mo7 O32 99.2(7)
O30 Mo7 O32 102.7(7)
O28 Mo7 O31 97.0(7)
O30 Mo7 O31 98.5(7)
O32 Mo7 O31 149.3(5)
O28 Mo7 O29 170.2(7)
O30 Mo7 O29 85.9(7)
O32 Mo7 O29 79.5(5)
O31 Mo7 O29 80.1(6)
O28 Mo7 O33 91.7(6)
O30 Mo7 O33 163.1(7)
O32 Mo7 O33 81.0(5)
O31 Mo7 O33 72.6(5)
O29 Mo7 O33 78.5(5)
O34 Mo8 O36 104.2(9)
O34 Mo8 O37 99.7(8)
O36 Mo8 O37 98.6(8)
O34 Mo8 O31 99.1(7)
O36 Mo8 O31 98.2(8)
O37 Mo8 O31 150.8(6)
O34 Mo8 O35 87.3(8)
O36 Mo8 O35 168.5(7)
O37 Mo8 O35 79.0(6)
O31 Mo8 O35 79.7(6)
O34 Mo8 O33 167.5(7)
O36 Mo8 O33 86.8(7)
O37 Mo8 O33 84.2(5)
O31 Mo8 O33 73.0(5)
O35 Mo8 O33 81.7(5)
O39 Mo9 O38 103.8(9)
O39 Mo9 O37 97.3(7)
O38 Mo9 O37 99.3(7)
O39 Mo9 O41 96.8(7)
O38 Mo9 O41 99.1(7)
O37 Mo9 O41 153.4(6)
O39 Mo9 O40 163.3(7)
O38 Mo9 O40 92.9(8)
O37 Mo9 O40 80.9(6)
O41 Mo9 O40 79.2(6)
O39 Mo9 O42 86.1(6)
O38 Mo9 O42 168.7(8)
O37 Mo9 O42 84.7(5)
O41 Mo9 O42 73.8(5)
O40 Mo9 O42 77.2(5)
O43 Mo10 O44 103.8(8)
O43 Mo10 O41 97.5(7)
O44 Mo10 O41 102.9(7)
O43 Mo10 O46 98.1(7)
O44 Mo10 O46 98.4(7)
O41 Mo10 O46 149.7(6)
O43 Mo10 O45 165.1(7)
O44 Mo10 O45 91.1(6)
O41 Mo10 O45 79.2(6)
O46 Mo10 O45 79.0(6)
O43 Mo10 O42 89.1(7)
O44 Mo10 O42 167.0(6)
O41 Mo10 O42 74.0(5)
O46 Mo10 O42 80.4(5)
O45 Mo10 O42 76.0(5)
O47 Mo11 O48 103.9(8)
O47 Mo11 O46 99.8(7)
O48 Mo11 O46 101.0(7)
O47 Mo11 O50 101.0(7)
O48 Mo11 O50 99.7(7)
O46 Mo11 O50 146.1(6)
O47 Mo11 O49 85.9(7)
O48 Mo11 O49 170.1(7)
O46 Mo11 O49 75.8(6)
O50 Mo11 O49 79.3(6)
O47 Mo11 O51 167.2(7)
O48 Mo11 O51 88.2(7)
O46 Mo11 O51 81.7(5)
O50 Mo11 O51 72.4(5)
O49 Mo11 O51 82.1(5)
O52 Mo12 O54 105.3(8)
O52 Mo12 O32 100.0(7)
O54 Mo12 O32 101.8(7)
O52 Mo12 O50 96.4(7)
O54 Mo12 O50 99.6(7)
O32 Mo12 O50 148.4(5)
O52 Mo12 O53 169.9(7)
O54 Mo12 O53 84.9(7)
O32 Mo12 O53 77.5(6)
O50 Mo12 O53 81.6(6)
O52 Mo12 O51 91.1(7)
O54 Mo12 O51 162.4(6)
O32 Mo12 O51 81.3(5)
O50 Mo12 O51 71.5(5)
O53 Mo12 O51 78.9(5)
O55 Mo13 O56 102.7(9)
O55 Mo13 O59 101.8(8)
O56 Mo13 O59 98.4(8)
O55 Mo13 O58 99.7(8)
O56 Mo13 O58 98.5(8)
O59 Mo13 O58 148.9(6)
O55 Mo13 O57 90.5(8)
O56 Mo13 O57 166.8(7)
O59 Mo13 O57 79.0(6)
O58 Mo13 O57 78.6(6)
O55 Mo13 O60 166.9(8)
O56 Mo13 O60 89.3(7)
O59 Mo13 O60 81.5(6)
O58 Mo13 O60 72.9(5)
O57 Mo13 O60 77.6(5)
O62 Mo14 O61 103.9(9)
O62 Mo14 O64 100.5(8)
O61 Mo14 O64 97.0(8)
O62 Mo14 O58 98.5(8)
O61 Mo14 O58 100.4(8)
O64 Mo14 O58 150.3(6)
O62 Mo14 O63 87.8(8)
O61 Mo14 O63 168.2(7)
O64 Mo14 O63 78.5(6)
O58 Mo14 O63 79.7(6)
O62 Mo14 O60 165.0(8)
O61 Mo14 O60 90.4(7)
O64 Mo14 O60 82.0(5)
O58 Mo14 O60 74.0(5)
O63 Mo14 O60 78.2(5)
O65 Mo15 O66 101.3(10)
O65 Mo15 O64 102.4(9)
O66 Mo15 O64 98.6(8)
O65 Mo15 O68 99.2(9)
O66 Mo15 O68 99.9(8)
O64 Mo15 O68 148.0(7)
O65 Mo15 O67 87.2(9)
O66 Mo15 O67 171.5(9)
O64 Mo15 O67 78.8(6)
O68 Mo15 O67 79.0(7)
O65 Mo15 O69 165.6(8)
O66 Mo15 O69 91.8(8)
O64 Mo15 O69 81.3(6)
O68 Mo15 O69 72.3(6)
O67 Mo15 O69 79.8(6)
O70 Mo16 O71 103.3(9)
O70 Mo16 O73 101.0(9)
O71 Mo16 O73 97.9(9)
O70 Mo16 O68 100.6(8)
O71 Mo16 O68 97.9(9)
O73 Mo16 O68 149.4(7)
O70 Mo16 O72 90.8(8)
O71 Mo16 O72 165.8(7)
O73 Mo16 O72 78.8(7)
O68 Mo16 O72 79.5(7)
O70 Mo16 O69 167.7(8)
O71 Mo16 O69 88.0(7)
O73 Mo16 O69 82.0(6)
O68 Mo16 O69 72.6(6)
O72 Mo16 O69 78.0(5)
O74 Mo17 O75 102.6(11)
O74 Mo17 O73 99.1(10)
O75 Mo17 O73 101.4(9)
O74 Mo17 O77 99.1(10)
O75 Mo17 O77 100.2(9)
O73 Mo17 O77 147.8(7)
O74 Mo17 O76 169.6(9)
O75 Mo17 O76 87.8(9)
O73 Mo17 O76 78.4(7)
O77 Mo17 O76 78.8(8)
O74 Mo17 O78 90.2(8)
O75 Mo17 O78 165.7(8)
O73 Mo17 O78 82.4(6)
O77 Mo17 O78 71.3(6)
O76 Mo17 O78 79.4(6)
O79 Mo18 O80 104.4(11)
O79 Mo18 O59 98.8(9)
O80 Mo18 O59 101.7(8)
O79 Mo18 O77 98.3(10)
O80 Mo18 O77 99.2(9)
O59 Mo18 O77 148.7(7)
O79 Mo18 O81 168.8(9)
O80 Mo18 O81 86.9(8)
O59 Mo18 O81 79.1(6)
O77 Mo18 O81 79.1(8)
O79 Mo18 O78 88.7(8)
O80 Mo18 O78 164.8(8)
O59 Mo18 O78 83.5(6)
O77 Mo18 O78 70.9(6)
O81 Mo18 O78 80.1(5)
O83 Mo19 O82 104.7(9)
O83 Mo19 O86 98.1(8)
O82 Mo19 O86 101.4(8)
O83 Mo19 O85 97.3(8)
O82 Mo19 O85 99.9(8)
O86 Mo19 O85 149.6(7)
O83 Mo19 O84 166.7(7)
O82 Mo19 O84 88.6(7)
O86 Mo19 O84 78.8(6)
O85 Mo19 O84 80.2(6)
O83 Mo19 O87 90.1(7)
O82 Mo19 O87 164.3(7)
O86 Mo19 O87 81.3(5)
O85 Mo19 O87 72.6(6)
O84 Mo19 O87 76.7(5)
O88 Mo20 O90 102.4(8)
O88 Mo20 O91 101.8(8)
O90 Mo20 O91 99.1(7)
O88 Mo20 O85 98.4(8)
O90 Mo20 O85 98.2(8)
O91 Mo20 O85 149.8(6)
O88 Mo20 O89 91.3(7)
O90 Mo20 O89 166.2(7)
O91 Mo20 O89 78.6(6)
O85 Mo20 O89 78.6(7)
O88 Mo20 O87 166.9(6)
O90 Mo20 O87 89.0(6)
O91 Mo20 O87 82.4(5)
O85 Mo20 O87 73.4(6)
O89 Mo20 O87 77.2(5)
O93 Mo21 O92 102.7(9)
O93 Mo21 O95 98.4(7)
O92 Mo21 O95 100.4(9)
O93 Mo21 O91 99.8(7)
O92 Mo21 O91 102.3(8)
O95 Mo21 O91 146.9(6)
O93 Mo21 O94 168.5(7)
O92 Mo21 O94 88.7(8)
O95 Mo21 O94 80.4(6)
O91 Mo21 O94 76.4(6)
O93 Mo21 O96 88.7(7)
O92 Mo21 O96 166.1(8)
O95 Mo21 O96 69.8(6)
O91 Mo21 O96 83.2(5)
O94 Mo21 O96 80.1(5)
O98 Mo22 O97 105.9(9)
O98 Mo22 O100 98.2(7)
O97 Mo22 O100 101.0(8)
O98 Mo22 O95 96.4(8)
O97 Mo22 O95 100.7(9)
O100 Mo22 O95 149.3(7)
O98 Mo22 O96 90.9(8)
O97 Mo22 O96 161.7(8)
O100 Mo22 O96 83.2(6)
O95 Mo22 O96 69.7(6)
O98 Mo22 O99 167.4(8)
O97 Mo22 O99 86.7(7)
O100 Mo22 O99 79.0(6)
O95 Mo22 O99 81.0(6)
O96 Mo22 O99 76.6(5)
O101 Mo23 O102 103.9(8)
O101 Mo23 O104 98.7(8)
O102 Mo23 O104 99.5(7)
O101 Mo23 O100 100.8(8)
O102 Mo23 O100 97.3(7)
O104 Mo23 O100 150.4(6)
O101 Mo23 O103 88.3(7)
O102 Mo23 O103 167.6(7)
O104 Mo23 O103 80.9(6)
O100 Mo23 O103 77.6(6)
O101 Mo23 O105 165.4(6)
O102 Mo23 O105 89.6(7)
O104 Mo23 O105 73.2(5)
O100 Mo23 O105 82.7(5)
O103 Mo23 O105 78.6(5)
O107 Mo24 O106 104.8(8)
O107 Mo24 O86 97.3(7)
O106 Mo24 O86 102.5(8)
O107 Mo24 O104 98.7(8)
O106 Mo24 O104 98.4(8)
O86 Mo24 O104 149.5(6)
O107 Mo24 O108 166.3(7)
O106 Mo24 O108 88.9(8)
O86 Mo24 O108 79.1(6)
O104 Mo24 O108 79.3(7)
O107 Mo24 O105 87.2(6)
O106 Mo24 O105 166.4(8)
O86 Mo24 O105 81.9(5)
O104 Mo24 O105 73.1(6)
O108 Mo24 O105 79.2(5)
O6 P1 O15 110.1(8)
O6 P1 O24 110.8(7)
O15 P1 O24 113.2(8)
O51 P2 O42 109.6(8)
O51 P2 O33 109.6(7)
O42 P2 O33 111.9(7)
O69 P3 O78 110.0(8)
O69 P3 O60 113.0(8)
O78 P3 O60 111.7(8)
O105 P4 O87 110.9(8)
O105 P4 O96 111.4(8)
O87 P4 O96 111.7(7)
Mo2 O3 Mo1 123.4(7)
C4 O4 Mo1 132.2(13)
Mo1 O5 Mo6 144.6(8)
P1 O6 Mo1 129.3(8)
P1 O6 Mo2 129.9(7)
Mo1 O6 Mo2 91.8(5)
C4 O8 Mo2 129.5(14)
Mo3 O10 Mo2 148.9(8)
C7 O13 Mo3 132.6(16)
Mo3 O14 Mo4 120.2(7)
P1 O15 Mo3 129.5(8)
P1 O15 Mo4 128.2(8)
Mo3 O15 Mo4 91.4(4)
C7 O18 Mo4 130.5(14)
Mo5 O19 Mo4 151.4(8)
C1 O22 Mo5 132.3(12)
Mo5 O23 Mo6 122.9(7)
P1 O24 Mo5 129.9(8)
P1 O24 Mo6 130.7(8)
Mo5 O24 Mo6 92.6(5)
C1 O27 Mo6 128.6(13)
C3 O29 Mo7 132.6(13)
Mo8 O31 Mo7 120.5(7)
Mo12 O32 Mo7 136.0(7)
P2 O33 Mo8 131.3(7)
P2 O33 Mo7 129.3(7)
Mo8 O33 Mo7 93.6(4)
C3 O35 Mo8 131.8(13)
Mo9 O37 Mo8 150.2(8)
C10 O40 Mo9 130.4(15)
Mo10 O41 Mo9 121.7(6)
P2 O42 Mo9 127.3(7)
P2 O42 Mo10 128.5(7)
Mo9 O42 Mo10 90.4(4)
C10 O45 Mo10 132.9(17)
Mo11 O46 Mo10 145.9(8)
C13 O49 Mo11 130.2(13)
Mo11 O50 Mo12 122.3(7)
P2 O51 Mo12 129.8(8)
P2 O51 Mo11 131.5(8)
Mo12 O51 Mo11 93.4(5)
C13 O53 Mo12 130.6(14)
C12 O57 Mo13 129.8(15)
Mo14 O58 Mo13 121.3(7)
Mo18 O59 Mo13 151.0(9)
P3 O60 Mo14 129.0(8)
P3 O60 Mo13 129.6(8)
Mo14 O60 Mo13 91.8(5)
C12 O63 Mo14 128.8(14)
Mo15 O64 Mo14 153.7(9)
C16 O67 Mo15 131.2(17)
Mo15 O68 Mo16 123.4(8)
P3 O69 Mo16 130.3(8)
P3 O69 Mo15 129.5(8)
Mo16 O69 Mo15 91.7(5)
C16 O72 Mo16 133.0(15)
Mo16 O73 Mo17 147.4(10)
C6 O76 Mo17 130.3(17)
Mo18 O77 Mo17 124.6(9)
P3 O78 Mo17 129.8(8)
P3 O78 Mo18 128.1(7)
Mo17 O78 Mo18 93.0(5)
C6 O81 Mo18 133.4(16)
C15 O84 Mo19 131.7(14)
Mo19 O85 Mo20 122.7(9)
Mo19 O86 Mo24 146.5(8)
P4 O87 Mo20 130.6(7)
P4 O87 Mo19 129.7(7)
Mo20 O87 Mo19 91.2(4)
C15 O89 Mo20 132.2(13)
Mo21 O91 Mo20 145.1(8)
C18 O94 Mo21 132.3(17)
Mo21 O95 Mo22 126.4(8)
P4 O96 Mo22 129.6(8)
P4 O96 Mo21 130.3(8)
Mo22 O96 Mo21 93.9(5)
C18 O99 Mo22 129.1(15)
Mo22 O100 Mo23 140.4(8)
C9 O103 Mo23 131.3(15)
Mo24 O104 Mo23 120.7(7)
P4 O105 Mo23 130.7(8)
P4 O105 Mo24 131.8(8)
Mo23 O105 Mo24 92.9(4)
C9 O108 Mo24 129.8(15)
O22 C1 O27 126.5(18)
O22 C1 C2 120.0(19)
O27 C1 C2 113.4(19)
C3 C2 C1 109.7(17)
C3 C2 H2A 109.7
C1 C2 H2A 109.7
C3 C2 H2B 109.7
C1 C2 H2B 109.7
H2A C2 H2B 108.2
O35 C3 O29 124.1(18)
O35 C3 C2 117.8(19)
O29 C3 C2 118.1(19)
O8 C4 O4 126(2)
O8 C4 C5 115(2)
O4 C4 C5 118.1(19)
C6 C5 C4 106.5(18)
C6 C5 H5A 110.4
C4 C5 H5A 110.4
C6 C5 H5B 110.4
C4 C5 H5B 110.4
H5A C5 H5B 108.6
O76 C6 O81 124(2)
O76 C6 C5 118(2)
O81 C6 C5 118(2)
O13 C7 O18 125(2)
O13 C7 C8 116(2)
O18 C7 C8 119(2)
C7 C8 C9 106.9(16)
C7 C8 H8A 110.3
C9 C8 H8A 110.3
C7 C8 H8B 110.3
C9 C8 H8B 110.3
H8A C8 H8B 108.6
O103 C9 O108 127(2)
O103 C9 C8 116(2)
O108 C9 C8 116(2)
O45 C10 O40 126(2)
O45 C10 C11 120(3)
O40 C10 C11 114(2)
C10 C11 C12 104.8(18)
C10 C11 H11A 110.8
C12 C11 H11A 110.8
C10 C11 H11B 110.8
C12 C11 H11B 110.8
H11A C11 H11B 108.9
O57 C12 O63 130(2)
O57 C12 C11 117(2)
O63 C12 C11 113(2)
O53 C13 O49 128(2)
O53 C13 C14 116.7(19)
O49 C13 C14 115.3(18)
C15 C14 C13 109.5(17)
C15 C14 H14A 109.8
C13 C14 H14A 109.8
C15 C14 H14B 109.8
C13 C14 H14B 109.8
H14A C14 H14B 108.2
O84 C15 O89 126(2)
O84 C15 C14 118(2)
O89 C15 C14 116.6(19)
O67 C16 O72 124(2)
O67 C16 C17 117(2)
O72 C16 C17 118(2)
C16 C17 C18 108.9(19)
C16 C17 H17A 109.9
C18 C17 H17A 109.9
C16 C17 H17B 109.9
C18 C17 H17B 109.9
H17A C17 H17B 108.3
O94 C18 O99 127(2)
O94 C18 C17 118(3)
O99 C18 C17 115(2)

loop_
_geom_bond_atom_site_label_1
_geom_bond_atom_site_label_2
_geom_bond_distance
Mo1 O1 1.717(15)
Mo1 O2 1.720(16)
Mo1 O5 1.901(15)
Mo1 O3 1.933(15)
Mo1 O4 2.284(15)
Mo1 O6 2.336(14)
Mo2 O9 1.710(16)
Mo2 O7 1.728(15)
Mo2 O3 1.900(15)
Mo2 O10 1.923(16)
Mo2 O8 2.285(13)
Mo2 O6 2.361(13)
Mo3 O12 1.711(15)
Mo3 O11 1.724(13)
Mo3 O10 1.866(15)
Mo3 O14 1.942(17)
Mo3 O13 2.246(14)
Mo3 O15 2.331(13)
Mo4 O16 1.706(16)
Mo4 O17 1.723(18)
Mo4 O19 1.912(13)
Mo4 O14 1.945(17)
Mo4 O18 2.252(14)
Mo4 O15 2.376(13)
Mo5 O21 1.723(15)
Mo5 O20 1.729(17)
Mo5 O19 1.889(14)
Mo5 O23 1.910(15)
Mo5 O22 2.293(13)
Mo5 O24 2.306(14)
Mo6 O25 1.705(17)
Mo6 O26 1.723(15)
Mo6 O23 1.914(15)
Mo6 O5 1.917(15)
Mo6 O27 2.321(16)
Mo6 O24 2.339(14)
Mo7 O28 1.715(16)
Mo7 O30 1.720(14)
Mo7 O32 1.948(14)
Mo7 O31 1.952(14)
Mo7 O29 2.272(15)
Mo7 O33 2.325(11)
Mo8 O34 1.723(18)
Mo8 O36 1.737(17)
Mo8 O37 1.910(14)
Mo8 O31 1.943(14)
Mo8 O35 2.265(15)
Mo8 O33 2.313(12)
Mo9 O39 1.710(16)
Mo9 O38 1.722(14)
Mo9 O37 1.896(14)
Mo9 O41 1.951(14)
Mo9 O40 2.245(16)
Mo9 O42 2.354(12)
Mo10 O43 1.683(15)
Mo10 O44 1.708(13)
Mo10 O41 1.898(14)
Mo10 O46 1.927(14)
Mo10 O45 2.264(15)
Mo10 O42 2.384(13)
Mo11 O47 1.731(16)
Mo11 O48 1.736(15)
Mo11 O46 1.896(14)
Mo11 O50 1.901(13)
Mo11 O49 2.290(15)
Mo11 O51 2.327(14)
Mo12 O52 1.700(15)
Mo12 O54 1.720(15)
Mo12 O32 1.909(13)
Mo12 O50 1.960(14)
Mo12 O53 2.295(15)
Mo12 O51 2.321(13)
Mo13 O55 1.693(16)
Mo13 O56 1.735(18)
Mo13 O59 1.902(14)
Mo13 O58 1.940(15)
Mo13 O57 2.302(16)
Mo13 O60 2.369(13)
Mo14 O62 1.688(16)
Mo14 O61 1.696(17)
Mo14 O64 1.915(15)
Mo14 O58 1.931(16)
Mo14 O63 2.282(16)
Mo14 O60 2.326(14)
Mo15 O65 1.701(18)
Mo15 O66 1.72(2)
Mo15 O64 1.851(15)
Mo15 O68 1.906(16)
Mo15 O67 2.307(16)
Mo15 O69 2.359(16)
Mo16 O70 1.695(16)
Mo16 O71 1.723(16)
Mo16 O73 1.865(15)
Mo16 O68 1.920(17)
Mo16 O72 2.255(18)
Mo16 O69 2.337(14)
Mo17 O74 1.70(2)
Mo17 O75 1.705(19)
Mo17 O73 1.918(16)
Mo17 O77 1.927(17)
Mo17 O76 2.29(2)
Mo17 O78 2.326(13)
Mo18 O79 1.69(2)
Mo18 O80 1.720(17)
Mo18 O59 1.861(15)
Mo18 O77 1.909(16)
Mo18 O81 2.193(16)
Mo18 O78 2.354(14)
Mo19 O83 1.689(16)
Mo19 O82 1.689(16)
Mo19 O86 1.853(14)
Mo19 O85 1.909(15)
Mo19 O84 2.298(15)
Mo19 O87 2.384(13)
Mo20 O88 1.680(15)
Mo20 O90 1.700(13)
Mo20 O91 1.919(17)
Mo20 O85 1.933(17)
Mo20 O89 2.270(14)
Mo20 O87 2.334(12)
Mo21 O93 1.691(15)
Mo21 O92 1.733(16)
Mo21 O95 1.89(2)
Mo21 O91 1.894(16)
Mo21 O94 2.258(17)
Mo21 O96 2.322(13)
Mo22 O98 1.661(17)
Mo22 O97 1.711(15)
Mo22 O100 1.875(14)
Mo22 O95 1.908(17)
Mo22 O96 2.313(14)
Mo22 O99 2.321(16)
Mo23 O101 1.694(16)
Mo23 O102 1.706(15)
Mo23 O104 1.948(17)
Mo23 O100 1.957(14)
Mo23 O103 2.232(14)
Mo23 O105 2.321(14)
Mo24 O107 1.703(15)
Mo24 O106 1.704(14)
Mo24 O86 1.931(14)
Mo24 O104 1.935(17)
Mo24 O108 2.279(18)
Mo24 O105 2.336(12)
P1 O6 1.524(15)
P1 O15 1.541(13)
P1 O24 1.542(14)
P2 O51 1.521(14)
P2 O42 1.531(12)
P2 O33 1.551(13)
P3 O69 1.525(15)
P3 O78 1.538(13)
P3 O60 1.539(14)
P4 O105 1.504(13)
P4 O87 1.528(13)
P4 O96 1.543(14)
O4 C4 1.27(2)
O8 C4 1.26(2)
O13 C7 1.25(3)
O18 C7 1.28(3)
O22 C1 1.24(2)
O27 C1 1.29(2)
O29 C3 1.28(2)
O35 C3 1.26(2)
O40 C10 1.28(3)
O45 C10 1.17(3)
O49 C13 1.26(3)
O53 C13 1.22(2)
O57 C12 1.23(3)
O63 C12 1.25(3)
O67 C16 1.23(3)
O72 C16 1.29(3)
O76 C6 1.25(3)
O81 C6 1.30(3)
O84 C15 1.19(2)
O89 C15 1.28(3)
O94 C18 1.21(3)
O99 C18 1.29(3)
O103 C9 1.25(3)
O108 C9 1.28(3)
C1 C2 1.53(3)
C2 C3 1.52(3)
C2 H2A 0.9700
C2 H2B 0.9700
C4 C5 1.53(3)
C5 C6 1.52(3)
C5 H5A 0.9700
C5 H5B 0.9700
C7 C8 1.50(3)
C8 C9 1.57(3)
C8 H8A 0.9700
C8 H8B 0.9700
C10 C11 1.54(3)
C11 C12 1.60(3)
C11 H11A 0.9700
C11 H11B 0.9700
C13 C14 1.57(3)
C14 C15 1.54(3)
C14 H14A 0.9700
C14 H14B 0.9700
C16 C17 1.47(3)
C17 C18 1.56(3)
C17 H17A 0.9700
C17 H17B 0.9700
O12W O30W 1.05(7)
